data_2014885
loop_
_publ_author_name
'Linden, Anthony'
'Roma\'nski, Jaros\/law'
'Mlosto\'n,  Grzegorz'
'Heimgartner, Heinz'

_publ_section_title
;
 Trifluoromethyl derivatives of
 pentacyclo[5.4.0.0^2,6^.0^3,10^.0^5,9^]undecane
;
_journal_issue 4
_journal_name_full 'Acta Crystallographica Section C'
_journal_page_first o221
_journal_page_last o226
_journal_paper_doi 10.1107/S0108270105004701
_journal_volume 61
_journal_year 2005
_chemical_formula_iupac 'C21 H24 F3 N O Si, C H4 O'
_chemical_formula_moiety 'C21 H24 F3 N O Si, C H4 O'
_chemical_formula_sum 'C22 H28 F3 N O2 Si'
_chemical_formula_weight 423.54
_chemical_melting_point 414
_chemical_name_systematic
;
N-phenyl-[exo-11-(trifluoromethyl)-endo-11-
(trimethylsilyloxy)pentacyclo[5.4.0.0^2,6^.0^3,10^.0^5,9^]undecan-
8-yliden]amine methanol solvate
;
_space_group_IT_number 2
_symmetry_cell_setting triclinic
_symmetry_space_group_name_Hall '-P 1'
_symmetry_space_group_name_H-M 'P -1'
_atom_sites_solution_hydrogens geom
_atom_sites_solution_primary direct
_atom_sites_solution_secondary difmap
_audit_creation_method SHELXL-97
_cell_angle_alpha 100.2675(15)
_cell_angle_beta 91.417(2)
_cell_angle_gamma 94.652(2)
_cell_formula_units_Z 2
_cell_length_a 8.8352(2)
_cell_length_b 9.3775(3)
_cell_length_c 12.6843(5)
_cell_measurement_reflns_used 5859
_cell_measurement_temperature 160.0(10)
_cell_measurement_theta_max 30.0
_cell_measurement_theta_min 2.0
_cell_volume 1029.86(6)
_computing_cell_refinement 'DENZO--SMN (Otwinowski & Minor, 1997)'
_computing_data_collection 'COLLECT (Nonius, 2000)'
_computing_data_reduction 'DENZO--SMN and SCALEPACK (Otwinowski & Minor, 1997)'
_computing_molecular_graphics 'ORTEPII (Johnson, 1976)'
_computing_publication_material 'SHELXL97 and PLATON (Spek, 2003)'
_computing_structure_refinement 'SHELXL97 (Sheldrick, 1997)'
_computing_structure_solution 'SIR92 (Altomare <i>et al.</i>, 1994)'
_diffrn_ambient_temperature 160.0(10)
_diffrn_detector_area_resol_mean 9
_diffrn_measured_fraction_theta_full 0.990
_diffrn_measured_fraction_theta_max 0.990
_diffrn_measurement_device_type 'Nonius KappaCCD area-detector diffractometer'
_diffrn_measurement_method '\f and \w scans with \k offsets'
_diffrn_radiation_monochromator 'horizontally mounted graphite crystal'
_diffrn_radiation_source 'Nonius FR590 sealed tube generator'
_diffrn_radiation_type 'Mo K\a'
_diffrn_radiation_wavelength 0.71073
_diffrn_reflns_av_R_equivalents 0.0460
_diffrn_reflns_av_sigmaI/netI 0.0498
_diffrn_reflns_limit_h_max 12
_diffrn_reflns_limit_h_min -12
_diffrn_reflns_limit_k_max 13
_diffrn_reflns_limit_k_min -13
_diffrn_reflns_limit_l_max 17
_diffrn_reflns_limit_l_min -17
_diffrn_reflns_number 26283
_diffrn_reflns_theta_full 30.11
_diffrn_reflns_theta_max 30.11
_diffrn_reflns_theta_min 3.32
_diffrn_standards_decay_% 0
_diffrn_standards_number 0
_exptl_absorpt_coefficient_mu 0.159
_exptl_absorpt_correction_type none
_exptl_crystal_colour colourless
_exptl_crystal_density_diffrn 1.366
_exptl_crystal_density_method 'not measured'
_exptl_crystal_description tablet
_exptl_crystal_F_000 448
_exptl_crystal_size_max 0.22
_exptl_crystal_size_mid 0.20
_exptl_crystal_size_min 0.10
_refine_diff_density_max 0.630
_refine_diff_density_min -0.312
_refine_ls_extinction_method none
_refine_ls_goodness_of_fit_ref 1.036
_refine_ls_hydrogen_treatment constr
_refine_ls_matrix_type full
_refine_ls_number_parameters 288
_refine_ls_number_reflns 6017
_refine_ls_number_restraints 37
_refine_ls_restrained_S_all 1.048
_refine_ls_R_factor_all 0.0748
_refine_ls_R_factor_gt 0.0516
_refine_ls_shift/su_max 0.001
_refine_ls_shift/su_mean 0.000
_refine_ls_structure_factor_coef Fsqd
_refine_ls_weighting_details 'w=1/[\s^2^(Fo^2^)+(0.054P)^2^+0.529P] where P=(Fo^2^+2Fc^2^)/3'
_refine_ls_weighting_scheme calc
_refine_ls_wR_factor_gt 0.1216
_refine_ls_wR_factor_ref 0.1356
_reflns_number_gt 4581
_reflns_number_total 6025
_reflns_threshold_expression 'I > 2\s(I)'
_cod_data_source_file sk1816.cif
_cod_data_source_block VII
_cod_original_sg_symbol_H-M 'P -1         '
_cod_database_code 2014885
_cod_database_fobs_code 2014885

loop_
_symmetry_equiv_pos_as_xyz
'x, y, z'
'-x, -y, -z'

loop_
_atom_site_label
_atom_site_fract_x
_atom_site_fract_y
_atom_site_fract_z
_atom_site_U_iso_or_equiv
_atom_site_adp_type
_atom_site_calc_flag
_atom_site_refinement_flags
_atom_site_occupancy
_atom_site_disorder_assembly
_atom_site_disorder_group
_atom_site_type_symbol
Si1 0.43810(5) 0.57671(5) 0.71828(3) 0.02294(12) Uani d . 1 . . Si
F1 0.46186(12) 0.25079(12) 0.54106(8) 0.0384(3) Uani d . 1 . . F
F2 0.35857(11) 0.23194(12) 0.68990(9) 0.0378(3) Uani d . 1 . . F
F3 0.52424(13) 0.08612(11) 0.62628(10) 0.0443(3) Uani d . 1 . . F
O1 0.58168(12) 0.47446(11) 0.68663(9) 0.0213(2) Uani d . 1 . . O
N1 0.86584(15) 0.66237(15) 0.81984(11) 0.0266(3) Uani d . 1 . . N
C1 0.90044(18) 0.41446(18) 0.70807(14) 0.0280(3) Uani d . 1 . . C
H1 0.9736 0.4537 0.6592 0.034 Uiso calc R 1 . . H
C2 0.9579(2) 0.2965(2) 0.76997(15) 0.0334(4) Uani d . 1 . . C
H2 1.0647 0.2704 0.7595 0.040 Uiso calc R 1 . . H
C3 0.9059(2) 0.3361(2) 0.88700(15) 0.0334(4) Uani d . 1 . . C
H3 0.9878 0.3816 0.9413 0.040 Uiso calc R 1 . . H
C4 0.8269(2) 0.1929(2) 0.90645(15) 0.0362(4) Uani d . 1 . . C
H41 0.7721 0.2039 0.9742 0.043 Uiso calc R 1 . . H
H42 0.8970 0.1152 0.9039 0.043 Uiso calc R 1 . . H
C5 0.7198(2) 0.17055(19) 0.80748(14) 0.0305(4) Uani d . 1 . . C
H5 0.6483 0.0804 0.7966 0.037 Uiso calc R 1 . . H
C6 0.82742(19) 0.18345(18) 0.71588(14) 0.0287(4) Uani d . 1 . . C
H6 0.8573 0.0909 0.6724 0.034 Uiso calc R 1 . . H
C7 0.77079(18) 0.29957(17) 0.65348(14) 0.0257(3) Uani d . 1 . . C
H7 0.7719 0.2739 0.5735 0.031 Uiso calc R 1 . . H
C8 0.61632(17) 0.33428(16) 0.69971(13) 0.0224(3) Uani d . 1 . . C
C9 0.64358(18) 0.31595(18) 0.81659(13) 0.0250(3) Uani d . 1 . . C
H9 0.5486 0.3165 0.8579 0.030 Uiso calc R 1 . . H
C10 0.77445(19) 0.43266(18) 0.87252(13) 0.0271(3) Uani d . 1 . . C
H10 0.7446 0.4915 0.9414 0.033 Uiso calc R 1 . . H
C11 0.84287(17) 0.52368(18) 0.79644(13) 0.0257(3) Uani d . 1 . . C
C12 0.49128(19) 0.22469(18) 0.63973(14) 0.0282(3) Uani d . 1 . . C
C13 0.3562(2) 0.5500(2) 0.84789(15) 0.0372(4) Uani d . 1 . . C
H131 0.3157 0.4484 0.8423 0.056 Uiso calc R 1 . . H
H132 0.2743 0.6139 0.8645 0.056 Uiso calc R 1 . . H
H133 0.4357 0.5737 0.9051 0.056 Uiso calc R 1 . . H
C14 0.29071(19) 0.5363(2) 0.60790(15) 0.0320(4) Uani d . 1 . . C
H141 0.3387 0.5386 0.5393 0.048 Uiso calc R 1 . . H
H142 0.2167 0.6094 0.6192 0.048 Uiso calc R 1 . . H
H143 0.2388 0.4396 0.6068 0.048 Uiso calc R 1 . . H
C15 0.5216(2) 0.76670(18) 0.72946(14) 0.0300(4) Uani d . 1 . . C
H151 0.6075 0.7847 0.7819 0.045 Uiso calc R 1 . . H
H152 0.4444 0.8336 0.7530 0.045 Uiso calc R 1 . . H
H153 0.5571 0.7823 0.6595 0.045 Uiso calc R 1 . . H
C16 0.93928(18) 0.74087(18) 0.74621(13) 0.0252(3) Uani d . 1 . . C
C17 1.05351(19) 0.84948(19) 0.78664(15) 0.0308(4) Uani d . 1 . . C
H17 1.0807 0.8689 0.8611 0.037 Uiso calc R 1 . . H
C18 1.1277(2) 0.9295(2) 0.71799(16) 0.0347(4) Uani d . 1 . . C
H18 1.2070 1.0021 0.7456 0.042 Uiso calc R 1 . . H
C19 1.0869(2) 0.90418(19) 0.60970(16) 0.0328(4) Uani d . 1 . . C
H19 1.1392 0.9579 0.5629 0.039 Uiso calc R 1 . . H
C20 0.9693(2) 0.80004(19) 0.57011(14) 0.0300(4) Uani d . 1 . . C
H20 0.9391 0.7845 0.4963 0.036 Uiso calc R 1 . . H
C21 0.89529(18) 0.71808(18) 0.63767(13) 0.0273(3) Uani d . 1 . . C
H21 0.8149 0.6467 0.6100 0.033 Uiso calc R 1 . . H
O22A 0.7893(9) 0.8216(12) 1.0294(5) 0.0721(18) Uani d PDU 0.534(15) A 1 O
H22A 0.8137 0.7801 0.9687 0.108 Uiso calc PR 0.534(15) A 1 H
C22A 0.6528(19) 0.8799(19) 1.0202(15) 0.046(2) Uani d PDU 0.534(15) A 1 C
H221 0.6298 0.9372 1.0895 0.069 Uiso calc PR 0.534(15) A 1 H
H222 0.5721 0.8012 0.9984 0.069 Uiso calc PR 0.534(15) A 1 H
H223 0.6591 0.9428 0.9662 0.069 Uiso calc PR 0.534(15) A 1 H
O22B 0.7341(12) 0.7649(9) 1.0246(6) 0.0570(17) Uani d PDU 0.466(15) A 2 O
H22B 0.7007 0.7004 0.9728 0.086 Uiso calc PR 0.466(15) A 2 H
C22B 0.650(2) 0.883(2) 1.0307(18) 0.047(2) Uani d PDU 0.466(15) A 2 C
H224 0.6118 0.9072 1.1029 0.071 Uiso calc PR 0.466(15) A 2 H
H225 0.5644 0.8601 0.9782 0.071 Uiso calc PR 0.466(15) A 2 H
H226 0.7145 0.9665 1.0151 0.071 Uiso calc PR 0.466(15) A 2 H

loop_
_atom_site_aniso_label
_atom_site_aniso_U_11
_atom_site_aniso_U_22
_atom_site_aniso_U_33
_atom_site_aniso_U_12
_atom_site_aniso_U_13
_atom_site_aniso_U_23
Si1 0.0223(2) 0.0230(2) 0.0239(2) 0.00251(16) 0.00323(16) 0.00476(17)
F1 0.0444(6) 0.0391(6) 0.0284(5) -0.0066(5) -0.0064(4) 0.0028(5)
F2 0.0270(5) 0.0413(6) 0.0425(6) -0.0099(4) 0.0038(4) 0.0061(5)
F3 0.0499(7) 0.0217(5) 0.0578(7) -0.0008(5) -0.0116(6) 0.0017(5)
O1 0.0212(5) 0.0191(5) 0.0245(5) 0.0013(4) 0.0026(4) 0.0064(4)
N1 0.0238(7) 0.0294(7) 0.0260(7) -0.0026(5) -0.0014(5) 0.0063(6)
C1 0.0215(8) 0.0281(8) 0.0357(9) 0.0016(6) 0.0048(6) 0.0089(7)
C2 0.0253(8) 0.0347(10) 0.0411(10) 0.0049(7) 0.0019(7) 0.0082(8)
C3 0.0355(9) 0.0301(9) 0.0344(9) 0.0013(7) -0.0088(7) 0.0077(7)
C4 0.0441(11) 0.0332(9) 0.0334(9) 0.0083(8) -0.0021(8) 0.0104(8)
C5 0.0339(9) 0.0259(8) 0.0339(9) 0.0040(7) 0.0025(7) 0.0105(7)
C6 0.0287(8) 0.0222(8) 0.0356(9) 0.0059(6) 0.0012(7) 0.0044(7)
C7 0.0259(8) 0.0225(8) 0.0293(8) 0.0038(6) 0.0051(6) 0.0047(6)
C8 0.0231(7) 0.0187(7) 0.0258(8) 0.0009(6) 0.0022(6) 0.0058(6)
C9 0.0245(8) 0.0257(8) 0.0261(8) -0.0008(6) 0.0025(6) 0.0095(6)
C10 0.0296(8) 0.0260(8) 0.0258(8) -0.0008(6) -0.0001(6) 0.0065(6)
C11 0.0206(7) 0.0294(8) 0.0275(8) -0.0019(6) -0.0020(6) 0.0083(7)
C12 0.0279(8) 0.0237(8) 0.0330(9) 0.0000(6) 0.0005(6) 0.0062(7)
C13 0.0432(11) 0.0378(10) 0.0323(9) 0.0083(8) 0.0145(8) 0.0070(8)
C14 0.0235(8) 0.0336(9) 0.0390(10) 0.0030(7) -0.0019(7) 0.0072(8)
C15 0.0317(9) 0.0248(8) 0.0337(9) 0.0043(6) 0.0003(7) 0.0054(7)
C16 0.0215(7) 0.0251(8) 0.0294(8) 0.0008(6) 0.0012(6) 0.0061(6)
C17 0.0285(8) 0.0270(8) 0.0371(9) -0.0024(6) -0.0056(7) 0.0090(7)
C18 0.0255(8) 0.0276(9) 0.0521(11) -0.0026(7) -0.0028(7) 0.0131(8)
C19 0.0301(9) 0.0274(9) 0.0450(10) 0.0059(7) 0.0099(7) 0.0148(8)
C20 0.0323(9) 0.0287(9) 0.0300(9) 0.0060(7) 0.0062(7) 0.0057(7)
C21 0.0245(8) 0.0274(8) 0.0294(8) -0.0001(6) 0.0019(6) 0.0042(7)
O22A 0.071(3) 0.089(4) 0.050(2) 0.028(3) -0.018(2) -0.013(3)
C22A 0.055(3) 0.044(3) 0.034(4) 0.002(3) 0.007(3) -0.006(3)
O22B 0.088(4) 0.052(3) 0.042(2) 0.030(3) 0.023(2) 0.022(2)
C22B 0.056(4) 0.046(4) 0.039(4) -0.002(3) 0.005(3) 0.009(4)

loop_
_atom_type_symbol
_atom_type_description
_atom_type_scat_dispersion_real
_atom_type_scat_dispersion_imag
_atom_type_scat_source
C C 0.0033 0.0016
; International Tables for Crystallography (1992).
Vol. C, Tables 4.2.6.8 and 6.1.1.4
;
H H 0.0000 0.0000
; International Tables for Crystallography (1992).
Vol. C, Tables 4.2.6.8 and 6.1.1.4
;
F F 0.0171 0.0103
; International Tables for Crystallography (1992).
Vol. C, Tables 4.2.6.8 and 6.1.1.4
;
N N 0.0061 0.0033
; International Tables for Crystallography (1992).
Vol. C, Tables 4.2.6.8 and 6.1.1.4
;
O O 0.0106 0.0060
; International Tables for Crystallography (1992).
Vol. C, Tables 4.2.6.8 and 6.1.1.4
;
Si Si 0.0817 0.0704
; International Tables for Crystallography (1992).
Vol. C, Tables 4.2.6.8 and 6.1.1.4
;

loop_
_geom_angle_atom_site_label_1
_geom_angle_atom_site_label_2
_geom_angle_atom_site_label_3
_geom_angle
O1 Si1 C15 105.05(7)
O1 Si1 C14 109.36(7)
C15 Si1 C14 109.36(8)
O1 Si1 C13 112.04(7)
C15 Si1 C13 109.84(9)
C14 Si1 C13 111.00(9)
C8 O1 Si1 135.40(10)
C11 N1 C16 119.88(14)
C11 C1 C7 111.98(13)
C11 C1 C2 102.80(14)
C7 C1 C2 88.74(12)
C11 C1 H1 116.5
C7 C1 H1 116.5
C2 C1 H1 116.5
C3 C2 C6 102.58(14)
C3 C2 C1 106.52(14)
C6 C2 C1 90.78(13)
C3 C2 H2 117.6
C6 C2 H2 117.6
C1 C2 H2 117.6
C4 C3 C2 102.83(15)
C4 C3 C10 104.78(14)
C2 C3 C10 101.41(13)
C4 C3 H3 115.3
C2 C3 H3 115.3
C10 C3 H3 115.3
C3 C4 C5 95.16(14)
C3 C4 H41 112.7
C5 C4 H41 112.7
C3 C4 H42 112.7
C5 C4 H42 112.7
H41 C4 H42 110.2
C4 C5 C6 103.48(14)
C4 C5 C9 104.40(14)
C6 C5 C9 100.88(13)
C4 C5 H5 115.4
C6 C5 H5 115.4
C9 C5 H5 115.4
C5 C6 C2 103.43(14)
C5 C6 C7 108.08(13)
C2 C6 C7 89.46(13)
C5 C6 H6 117.3
C2 C6 H6 117.3
C7 C6 H6 117.3
C8 C7 C6 104.98(13)
C8 C7 C1 111.08(13)
C6 C7 C1 91.01(12)
C8 C7 H7 115.6
C6 C7 H7 115.6
C1 C7 H7 115.6
O1 C8 C12 107.68(12)
O1 C8 C7 110.91(12)
C12 C8 C7 109.47(13)
O1 C8 C9 114.97(13)
C12 C8 C9 112.95(13)
C7 C8 C9 100.69(12)
C8 C9 C5 104.37(13)
C8 C9 C10 109.71(12)
C5 C9 C10 102.65(13)
C8 C9 H9 113.1
C5 C9 H9 113.1
C10 C9 H9 113.1
C11 C10 C3 100.91(13)
C11 C10 C9 112.47(13)
C3 C10 C9 102.08(13)
C11 C10 H10 113.4
C3 C10 H10 113.4
C9 C10 H10 113.4
N1 C11 C10 122.96(15)
N1 C11 C1 131.72(15)
C10 C11 C1 104.13(14)
F3 C12 F1 105.79(14)
F3 C12 F2 106.88(14)
F1 C12 F2 105.89(13)
F3 C12 C8 114.34(14)
F1 C12 C8 111.49(13)
F2 C12 C8 111.89(14)
Si1 C13 H131 109.5
Si1 C13 H132 109.5
H131 C13 H132 109.5
Si1 C13 H133 109.5
H131 C13 H133 109.5
H132 C13 H133 109.5
Si1 C14 H141 109.5
Si1 C14 H142 109.5
H141 C14 H142 109.5
Si1 C14 H143 109.5
H141 C14 H143 109.5
H142 C14 H143 109.5
Si1 C15 H151 109.5
Si1 C15 H152 109.5
H151 C15 H152 109.5
Si1 C15 H153 109.5
H151 C15 H153 109.5
H152 C15 H153 109.5
C17 C16 C21 119.52(15)
C17 C16 N1 117.89(15)
C21 C16 N1 122.50(14)
C18 C17 C16 119.94(17)
C18 C17 H17 120.0
C16 C17 H17 120.0
C19 C18 C17 120.52(16)
C19 C18 H18 119.7
C17 C18 H18 119.7
C18 C19 C20 119.57(16)
C18 C19 H19 120.2
C20 C19 H19 120.2
C19 C20 C21 120.48(17)
C19 C20 H20 119.8
C21 C20 H20 119.8
C20 C21 C16 119.88(16)
C20 C21 H21 120.1
C16 C21 H21 120.1
C22B O22B H22B 109.5
O22B C22B H224 109.5
O22B C22B H225 109.5
H224 C22B H225 109.5
O22B C22B H226 109.5
H224 C22B H226 109.5
H225 C22B H226 109.5

loop_
_geom_bond_atom_site_label_1
_geom_bond_atom_site_label_2
_geom_bond_site_symmetry_2
_geom_bond_distance
_geom_bond_publ_flag
Si1 O1 . 1.6659(11) ?
Si1 C15 . 1.8520(18) ?
Si1 C14 . 1.8547(17) ?
Si1 C13 . 1.8614(18) ?
F1 C12 . 1.341(2) ?
F2 C12 . 1.349(2) ?
F3 C12 . 1.337(2) ?
O1 C8 . 1.4105(18) ?
N1 C11 . 1.280(2) ?
N1 C16 . 1.426(2) ?
C1 C7 . 1.564(2) ?
C1 C11 . 1.506(2) ?
C1 C2 . 1.575(2) ?
C1 H1 . 1.0000 ?
C2 C3 . 1.555(3) ?
C2 C6 . 1.558(2) ?
C2 H2 . 1.0000 ?
C3 C4 . 1.525(3) ?
C3 C10 . 1.556(2) ?
C3 H3 . 1.0000 ?
C4 C5 . 1.526(2) ?
C4 H41 . 0.9900 ?
C4 H42 . 0.9900 ?
C5 C6 . 1.534(2) ?
C5 C9 . 1.557(2) ?
C5 H5 . 1.0000 ?
C6 C7 . 1.562(2) ?
C6 H6 . 1.0000 ?
C7 C8 . 1.535(2) ?
C7 H7 . 1.0000 ?
C8 C12 . 1.533(2) ?
C8 C9 . 1.538(2) ?
C9 C10 . 1.586(2) ?
C9 H9 . 1.0000 ?
C10 C11 . 1.505(2) ?
C10 H10 . 1.0000 ?
C13 H131 . 0.9800 ?
C13 H132 . 0.9800 ?
C13 H133 . 0.9800 ?
C14 H141 . 0.9800 ?
C14 H142 . 0.9800 ?
C14 H143 . 0.9800 ?
C15 H151 . 0.9800 ?
C15 H152 . 0.9800 ?
C15 H153 . 0.9800 ?
C16 C17 . 1.393(2) ?
C16 C21 . 1.395(2) ?
C17 C18 . 1.390(3) ?
C17 H17 . 0.9500 ?
C18 C19 . 1.385(3) ?
C18 H18 . 0.9500 ?
C19 C20 . 1.386(3) ?
C19 H19 . 0.9500 ?
C20 C21 . 1.391(2) ?
C20 H20 . 0.9500 ?
C21 H21 . 0.9500 ?
O22A C22A . 1.375(8) ?
O22A H22A . 0.8400 ?
C22A H221 . 0.9800 ?
C22A H222 . 0.9800 ?
C22A H223 . 0.9800 ?
O22B C22B . 1.376(8) ?
O22B H22B . 0.8400 ?
C22B H224 . 0.9800 ?
C22B H225 . 0.9800 ?
C22B H226 . 0.9800 ?

loop_
_geom_hbond_atom_site_label_D
_geom_hbond_atom_site_label_H
_geom_hbond_atom_site_label_A
_geom_hbond_distance_DH
_geom_hbond_distance_HA
_geom_hbond_distance_DA
_geom_hbond_angle_DHA
_geom_hbond_publ_flag
O22A H22A N1 0.84 2.09 2.931(6) 176 no
O22B H22B N1 0.84 2.45 2.910(6) 115 no

loop_
_geom_torsion_atom_site_label_1
_geom_torsion_atom_site_label_2
_geom_torsion_atom_site_label_3
_geom_torsion_atom_site_label_4
_geom_torsion
C15 Si1 O1 C8 154.52(14)
C14 Si1 O1 C8 -88.20(15)
C13 Si1 O1 C8 35.31(16)
C11 C1 C2 C3 8.42(17)
C7 C1 C2 C3 -103.84(14)
C11 C1 C2 C6 111.79(13)
C7 C1 C2 C6 -0.48(13)
C6 C2 C3 C4 34.39(16)
C1 C2 C3 C4 129.01(14)
C6 C2 C3 C10 -73.85(15)
C1 C2 C3 C10 20.78(17)
C2 C3 C4 C5 -53.36(16)
C10 C3 C4 C5 52.30(16)
C3 C4 C5 C6 53.10(16)
C3 C4 C5 C9 -52.09(16)
C4 C5 C6 C2 -32.97(16)
C9 C5 C6 C2 74.88(15)
C4 C5 C6 C7 -126.86(14)
C9 C5 C6 C7 -19.01(17)
C3 C2 C6 C5 -0.87(16)
C1 C2 C6 C5 -107.99(14)
C3 C2 C6 C7 107.60(14)
C1 C2 C6 C7 0.48(13)
C5 C6 C7 C8 -8.67(17)
C2 C6 C7 C8 -112.63(13)
C5 C6 C7 C1 103.48(14)
C2 C6 C7 C1 -0.48(13)
C11 C1 C7 C8 3.66(19)
C2 C1 C7 C8 106.96(14)
C11 C1 C7 C6 -102.83(15)
C2 C1 C7 C6 0.48(13)
Si1 O1 C8 C12 60.79(18)
Si1 O1 C8 C7 -179.46(11)
Si1 O1 C8 C9 -66.07(18)
C6 C7 C8 O1 155.08(13)
C1 C7 C8 O1 58.03(17)
C6 C7 C8 C12 -86.24(15)
C1 C7 C8 C12 176.71(13)
C6 C7 C8 C9 32.93(15)
C1 C7 C8 C9 -64.12(15)
O1 C8 C9 C5 -165.45(13)
C12 C8 C9 C5 70.43(16)
C7 C8 C9 C5 -46.20(15)
O1 C8 C9 C10 -56.06(17)
C12 C8 C9 C10 179.82(13)
C7 C8 C9 C10 63.19(15)
C4 C5 C9 C8 147.53(13)
C6 C5 C9 C8 40.41(16)
C4 C5 C9 C10 33.06(16)
C6 C5 C9 C10 -74.07(14)
C4 C3 C10 C11 -149.14(14)
C2 C3 C10 C11 -42.42(16)
C4 C3 C10 C9 -33.07(17)
C2 C3 C10 C9 73.64(15)
C8 C9 C10 C11 -3.23(19)
C5 C9 C10 C11 107.29(15)
C8 C9 C10 C3 -110.56(14)
C5 C9 C10 C3 -0.04(16)
C16 N1 C11 C10 176.34(14)
C16 N1 C11 C1 10.9(3)
C3 C10 C11 N1 -118.96(17)
C9 C10 C11 N1 132.95(16)
C3 C10 C11 C1 49.91(15)
C9 C10 C11 C1 -58.17(16)
C7 C1 C11 N1 -134.60(18)
C2 C1 C11 N1 131.54(18)
C7 C1 C11 C10 57.93(16)
C2 C1 C11 C10 -35.94(15)
O1 C8 C12 F3 166.96(13)
C7 C8 C12 F3 46.29(19)
C9 C8 C12 F3 -65.01(18)
O1 C8 C12 F1 47.02(17)
C7 C8 C12 F1 -73.65(17)
C9 C8 C12 F1 175.05(13)
O1 C8 C12 F2 -71.36(16)
C7 C8 C12 F2 167.97(13)
C9 C8 C12 F2 56.67(18)
C11 N1 C16 C17 -134.67(17)
C11 N1 C16 C21 48.9(2)
C21 C16 C17 C18 -3.1(3)
N1 C16 C17 C18 -179.62(15)
C16 C17 C18 C19 1.3(3)
C17 C18 C19 C20 1.2(3)
C18 C19 C20 C21 -1.9(3)
C19 C20 C21 C16 0.1(3)
C17 C16 C21 C20 2.4(2)
N1 C16 C21 C20 178.73(15)
